data_2243013
loop_
_publ_author_name
'Peloquin, Andrew J.'
'Balaich, Gary J.'
'Iacono, Scott T.'

_publ_section_title
;
 Syntheses, crystal structures and Hirshfeld surface analyses of
 (3a<i>R</i>,4<i>S</i>,7<i>R</i>,7a<i>S</i>)-2-(perfluoropyridin-4-yl)-3a,4,7,7a-tetrahydro-4,7-methanoisoindole-1,3-dione
 and
 (3a<i>R</i>,4<i>S</i>,7<i>R</i>,7a<i>S</i>)-2-[(perfluoropyridin-4-yl)oxy]-3a,4,7,7a-tetrahydro-4,7-methanoisoindole-1,3-dione
;
_journal_coeditor_code HB7832
_journal_issue 8
_journal_name_full 'Acta Crystallographica Section E'
_journal_page_first 1153
_journal_page_last 1157
_journal_paper_doi 10.1107/S2056989019009769
_journal_volume 75
_journal_year 2019
_chemical_formula_moiety 'C14 H8 F4 N2 O3'
_chemical_formula_sum 'C14 H8 F4 N2 O3'
_chemical_formula_weight 328.22
_chemical_name_common
(3a<i>R</i>,4<i>S</i>,7<i>R</i>,7a<i>S</i>)-2-[(Perfluoropyridin-4-yl)oxy]-3a,4,7,7a-tetrahydro-4,7-methanoisoindole-1,3-dione
_space_group_crystal_system monoclinic
_space_group_IT_number 14
_space_group_name_Hall '-P 2yn'
_space_group_name_H-M_alt 'P 1 21/n 1'
_symmetry_space_group_name_Hall '-P 2yn'
_symmetry_space_group_name_H-M 'P 1 21/n 1'
_atom_sites_solution_hydrogens geom
_atom_sites_solution_primary direct
_cell_angle_alpha 90
_cell_angle_beta 93.44(3)
_cell_angle_gamma 90
_cell_formula_units_Z 4
_cell_length_a 12.285(6)
_cell_length_b 5.945(3)
_cell_length_c 17.888(8)
_cell_measurement_reflns_used 5752
_cell_measurement_temperature 100.(2)
_cell_measurement_theta_max 30.4593
_cell_measurement_theta_min 3.3226
_cell_volume 1304.1(11)
_computing_cell_refinement
;
SAINT (Bruker, 2017)
;
_computing_data_collection
;
APEX3 (Bruker, 2017)
;
_computing_data_reduction
;
SAINT (Bruker, 2017)
;
_computing_molecular_graphics
;
Mercury (Macrae <i>et al.</i>, 2008)
;
_computing_publication_material
;
publCIF (Westrip, 2010)
;
_computing_structure_refinement
;
SHELXL2016 (Sheldrick, 2015b)
;
_computing_structure_solution
;
SHELXT (Sheldrick, 2015<i>a</i>)
;
_diffrn_ambient_temperature 100.(2)
_diffrn_detector_area_resol_mean 8.3333
_diffrn_measured_fraction_theta_full 0.999
_diffrn_measured_fraction_theta_max 0.999
_diffrn_measurement_device_type 'Bruker SMART APEX CCD'
_diffrn_measurement_method 'Omega Scans'
_diffrn_radiation_monochromator graphite
_diffrn_radiation_type 'Mo K\a'
_diffrn_radiation_wavelength 0.71073
_diffrn_reflns_av_R_equivalents 0.0246
_diffrn_reflns_av_unetI/netI 0.0197
_diffrn_reflns_limit_h_max 17
_diffrn_reflns_limit_h_min -16
_diffrn_reflns_limit_k_max 8
_diffrn_reflns_limit_k_min -8
_diffrn_reflns_limit_l_max 25
_diffrn_reflns_limit_l_min -25
_diffrn_reflns_number 18507
_diffrn_reflns_theta_full 30.03
_diffrn_reflns_theta_max 30.03
_diffrn_reflns_theta_min 1.96
_diffrn_source 'fine focus sealed tube'
_exptl_absorpt_coefficient_mu 0.156
_exptl_absorpt_correction_T_max 0.95
_exptl_absorpt_correction_T_min 0.80
_exptl_absorpt_correction_type multi-scan
_exptl_absorpt_process_details
;
(SADABS; Bruker, 2017)
;
_exptl_crystal_colour 'clear colourless'
_exptl_crystal_density_diffrn 1.672
_exptl_crystal_density_method 'not measured'
_exptl_crystal_description 'rectangular prism'
_exptl_crystal_F_000 664
_exptl_crystal_size_max 0.548
_exptl_crystal_size_mid 0.404
_exptl_crystal_size_min 0.355
_refine_diff_density_max 0.473
_refine_diff_density_min -0.250
_refine_ls_extinction_method none
_refine_ls_goodness_of_fit_ref 1.037
_refine_ls_hydrogen_treatment constr
_refine_ls_matrix_type full
_refine_ls_number_parameters 208
_refine_ls_number_reflns 3823
_refine_ls_number_restraints 0
_refine_ls_restrained_S_all 1.037
_refine_ls_R_factor_all 0.0419
_refine_ls_R_factor_gt 0.0381
_refine_ls_shift/su_max 0.001
_refine_ls_shift/su_mean 0.000
_refine_ls_structure_factor_coef Fsqd
_refine_ls_weighting_details 'w=1/[\s^2^(Fo^2^)+(0.0563P)^2^+0.5528P] where P=(Fo^2^+2Fc^2^)/3'
_refine_ls_weighting_scheme calc
_refine_ls_wR_factor_gt 0.1012
_refine_ls_wR_factor_ref 0.1052
_reflns_number_gt 3443
_reflns_number_total 3823
_reflns_threshold_expression 'I > 2\s(I)'
_cod_data_source_file hb7832sup1.cif
_cod_data_source_block II
_cod_original_cell_volume 1304.1(10)
_cod_database_code 2243013

loop_
_space_group_symop_operation_xyz
'x, y, z'
'-x+1/2, y+1/2, -z+1/2'
'-x, -y, -z'
'x-1/2, -y-1/2, z-1/2'

loop_
_atom_site_type_symbol
_atom_site_label
_atom_site_fract_x
_atom_site_fract_y
_atom_site_fract_z
_atom_site_U_iso_or_equiv
_atom_site_adp_type
_atom_site_calc_flag
_atom_site_occupancy
F F1 0.61173(7) 0.22134(14) 0.90365(4) 0.03327(19) Uani d 1
F F2 0.48454(5) 0.59673(13) 0.88542(4) 0.02357(16) Uani d 1
F F3 0.59308(6) 0.63688(13) 0.63887(4) 0.02478(16) Uani d 1
F F4 0.71117(6) 0.25516(14) 0.66738(4) 0.02993(18) Uani d 1
O O1 0.47406(6) 0.82103(13) 0.75548(4) 0.01844(16) Uani d 1
O O2 0.30179(7) 0.51138(14) 0.73480(4) 0.02086(17) Uani d 1
O O3 0.45672(7) 1.14224(14) 0.64230(5) 0.02420(18) Uani d 1
N N1 0.66094(8) 0.24215(17) 0.78498(6) 0.0230(2) Uani d 1
N N2 0.39641(7) 0.81650(15) 0.69490(5) 0.01503(17) Uani d 1
C C1 0.60565(9) 0.3286(2) 0.83821(6) 0.0215(2) Uani d 1
C C2 0.54134(8) 0.51817(19) 0.82990(6) 0.0178(2) Uani d 1
C C3 0.53515(8) 0.62643(17) 0.76138(6) 0.01569(19) Uani d 1
C C4 0.59438(8) 0.53864(18) 0.70529(6) 0.0178(2) Uani d 1
C C5 0.65454(9) 0.3444(2) 0.72060(6) 0.0208(2) Uani d 1
C C6 0.30836(8) 0.66728(17) 0.69255(6) 0.01506(18) Uani d 1
C C7 0.23148(8) 0.74245(16) 0.62858(5) 0.01440(18) Uani d 1
H H7 0.156899 0.76892 0.646338 0.017 Uiso calc 1
C C8 0.22529(9) 0.59170(17) 0.55743(6) 0.01733(19) Uani d 1
H H8 0.178143 0.454959 0.559446 0.021 Uiso calc 1
C C9 0.34224(9) 0.55197(19) 0.53633(6) 0.0201(2) Uani d 1
H H9 0.381115 0.413986 0.540679 0.024 Uiso calc 1
C C10 0.38003(9) 0.74523(19) 0.51076(6) 0.0204(2) Uani d 1
H H10 0.450329 0.769546 0.49285 0.024 Uiso calc 1
C C11 0.29036(9) 0.92015(18) 0.51536(6) 0.01784(19) Uani d 1
H H11 0.296331 1.055951 0.482876 0.021 Uiso calc 1
C C12 0.28051(8) 0.96515(17) 0.60041(6) 0.01497(18) Uani d 1
H H12 0.230305 1.094276 0.608299 0.018 Uiso calc 1
C C13 0.38855(8) 0.99715(17) 0.64552(6) 0.01595(19) Uani d 1
C C14 0.18776(9) 0.77180(18) 0.49978(6) 0.0193(2) Uani d 1
H H14A 0.119519 0.847875 0.512318 0.023 Uiso calc 1
H H14B 0.180981 0.713441 0.447871 0.023 Uiso calc 1

loop_
_atom_site_aniso_label
_atom_site_aniso_U_11
_atom_site_aniso_U_22
_atom_site_aniso_U_33
_atom_site_aniso_U_12
_atom_site_aniso_U_13
_atom_site_aniso_U_23
F1 0.0372(4) 0.0362(4) 0.0258(4) 0.0035(3) -0.0029(3) 0.0160(3)
F2 0.0194(3) 0.0364(4) 0.0149(3) -0.0003(3) 0.0015(2) 0.0005(3)
F3 0.0241(3) 0.0353(4) 0.0149(3) 0.0052(3) 0.0016(2) 0.0048(3)
F4 0.0248(4) 0.0381(4) 0.0268(4) 0.0120(3) 0.0013(3) -0.0068(3)
O1 0.0189(3) 0.0198(4) 0.0157(3) 0.0032(3) -0.0064(3) -0.0024(3)
O2 0.0214(4) 0.0224(4) 0.0189(4) -0.0009(3) 0.0014(3) 0.0074(3)
O3 0.0243(4) 0.0187(4) 0.0289(4) -0.0060(3) -0.0042(3) 0.0032(3)
N1 0.0184(4) 0.0233(5) 0.0265(5) 0.0023(3) -0.0049(4) 0.0021(4)
N2 0.0135(4) 0.0177(4) 0.0134(4) -0.0001(3) -0.0031(3) 0.0017(3)
C1 0.0195(5) 0.0242(5) 0.0202(5) -0.0011(4) -0.0039(4) 0.0067(4)
C2 0.0139(4) 0.0242(5) 0.0150(4) -0.0023(4) -0.0013(3) 0.0013(4)
C3 0.0122(4) 0.0182(4) 0.0162(4) -0.0008(3) -0.0029(3) 0.0006(3)
C4 0.0151(4) 0.0231(5) 0.0148(4) 0.0003(4) -0.0018(3) 0.0016(4)
C5 0.0151(4) 0.0248(5) 0.0220(5) 0.0024(4) -0.0020(4) -0.0032(4)
C6 0.0138(4) 0.0170(4) 0.0146(4) 0.0005(3) 0.0021(3) 0.0000(3)
C7 0.0135(4) 0.0155(4) 0.0141(4) 0.0004(3) -0.0003(3) 0.0010(3)
C8 0.0197(5) 0.0151(4) 0.0168(4) -0.0006(3) -0.0020(3) -0.0007(3)
C9 0.0235(5) 0.0196(5) 0.0172(5) 0.0056(4) 0.0004(4) -0.0035(4)
C10 0.0207(5) 0.0256(5) 0.0152(5) 0.0027(4) 0.0031(4) -0.0012(4)
C11 0.0217(5) 0.0180(4) 0.0136(4) 0.0009(4) -0.0006(3) 0.0027(3)
C12 0.0153(4) 0.0140(4) 0.0153(4) 0.0014(3) -0.0014(3) 0.0011(3)
C13 0.0180(4) 0.0141(4) 0.0156(4) 0.0019(3) -0.0001(3) -0.0002(3)
C14 0.0209(5) 0.0209(5) 0.0155(4) 0.0015(4) -0.0042(4) 0.0000(4)

loop_
_atom_type_symbol
_atom_type_description
_atom_type_scat_dispersion_real
_atom_type_scat_dispersion_imag
_atom_type_scat_source
C C 0.0033 0.0016 'International Tables Vol C Tables 4.2.6.8 and 6.1.1.4'
H H 0.0000 0.0000 'International Tables Vol C Tables 4.2.6.8 and 6.1.1.4'
F F 0.0171 0.0103 'International Tables Vol C Tables 4.2.6.8 and 6.1.1.4'
N N 0.0061 0.0033 'International Tables Vol C Tables 4.2.6.8 and 6.1.1.4'
O O 0.0106 0.0060 'International Tables Vol C Tables 4.2.6.8 and 6.1.1.4'

loop_
_geom_angle_atom_site_label_1
_geom_angle_atom_site_label_2
_geom_angle_atom_site_label_3
_geom_angle
C3 O1 N2 112.66(8)
C5 N1 C1 117.04(10)
C13 N2 C6 116.56(9)
C13 N2 O1 119.66(8)
C6 N2 O1 121.70(8)
N1 C1 F1 116.61(11)
N1 C1 C2 124.18(10)
F1 C1 C2 119.20(11)
F2 C2 C1 121.89(10)
F2 C2 C3 119.63(10)
C1 C2 C3 118.47(10)
C4 C3 O1 124.82(9)
C4 C3 C2 117.79(10)
O1 C3 C2 117.32(9)
F3 C4 C3 120.56(10)
F3 C4 C5 121.43(10)
C3 C4 C5 118.00(10)
N1 C5 F4 116.30(10)
N1 C5 C4 124.49(10)
F4 C5 C4 119.20(10)
O2 C6 N2 123.48(10)
O2 C6 C7 130.06(10)
N2 C6 C7 106.45(9)
C6 C7 C12 105.18(8)
C6 C7 C8 116.63(9)
C12 C7 C8 103.12(8)
C6 C7 H7 110.5
C12 C7 H7 110.5
C8 C7 H7 110.5
C9 C8 C14 101.00(9)
C9 C8 C7 106.93(8)
C14 C8 C7 98.38(9)
C9 C8 H8 116.0
C14 C8 H8 116.0
C7 C8 H8 116.0
C10 C9 C8 107.73(9)
C10 C9 H9 126.1
C8 C9 H9 126.1
C9 C10 C11 107.64(10)
C9 C10 H10 126.2
C11 C10 H10 126.2
C10 C11 C14 100.67(9)
C10 C11 C12 105.64(8)
C14 C11 C12 99.41(8)
C10 C11 H11 116.2
C14 C11 H11 116.2
C12 C11 H11 116.2
C13 C12 C7 106.11(8)
C13 C12 C11 115.01(9)
C7 C12 C11 103.02(8)
C13 C12 H12 110.8
C7 C12 H12 110.8
C11 C12 H12 110.8
O3 C13 N2 124.12(10)
O3 C13 C12 130.51(10)
N2 C13 C12 105.38(8)
C8 C14 C11 93.88(8)
C8 C14 H14A 112.9
C11 C14 H14A 112.9
C8 C14 H14B 112.9
C11 C14 H14B 112.9
H14A C14 H14B 110.4

loop_
_geom_bond_atom_site_label_1
_geom_bond_atom_site_label_2
_geom_bond_distance
F1 C1 1.3312(14)
F2 C2 1.3323(13)
F3 C4 1.3231(13)
F4 C5 1.3234(13)
O1 C3 1.3796(13)
O1 N2 1.4004(12)
O2 C6 1.2017(13)
O3 C13 1.2060(14)
N1 C5 1.3005(16)
N1 C1 1.3076(16)
N2 C13 1.3901(14)
N2 C6 1.3975(14)
C1 C2 1.3791(16)
C2 C3 1.3824(15)
C3 C4 1.3769(15)
C4 C5 1.3891(16)
C6 C7 1.5071(15)
C7 C12 1.5511(15)
C7 C8 1.5547(15)
C7 H7 1.0
C8 C9 1.5256(16)
C8 C14 1.5380(15)
C8 H8 1.0
C9 C10 1.3305(17)
C9 H9 0.95
C10 C11 1.5207(16)
C10 H10 0.95
C11 C14 1.5499(16)
C11 C12 1.5565(16)
C11 H11 1.0
C12 C13 1.5233(15)
C12 H12 1.0
C14 H14A 0.99
C14 H14B 0.99

loop_
_geom_torsion_atom_site_label_1
_geom_torsion_atom_site_label_2
_geom_torsion_atom_site_label_3
_geom_torsion_atom_site_label_4
_geom_torsion
C3 O1 N2 C13 -130.66(10)
C3 O1 N2 C6 66.28(12)
C5 N1 C1 F1 179.27(10)
C5 N1 C1 C2 0.48(17)
N1 C1 C2 F2 178.42(10)
F1 C1 C2 F2 -0.34(16)
N1 C1 C2 C3 -0.67(17)
F1 C1 C2 C3 -179.43(10)
N2 O1 C3 C4 55.79(13)
N2 O1 C3 C2 -127.50(10)
F2 C2 C3 C4 -179.44(9)
C1 C2 C3 C4 -0.33(15)
F2 C2 C3 O1 3.61(14)
C1 C2 C3 O1 -177.28(9)
O1 C3 C4 F3 -2.24(16)
C2 C3 C4 F3 -178.94(9)
O1 C3 C4 C5 178.10(9)
C2 C3 C4 C5 1.40(15)
C1 N1 C5 F4 179.84(10)
C1 N1 C5 C4 0.74(17)
F3 C4 C5 N1 178.64(10)
C3 C4 C5 N1 -1.70(17)
F3 C4 C5 F4 -0.44(16)
C3 C4 C5 F4 179.22(10)
C13 N2 C6 O2 -175.80(10)
O1 N2 C6 O2 -12.23(15)
C13 N2 C6 C7 5.00(12)
O1 N2 C6 C7 168.57(8)
O2 C6 C7 C12 175.23(11)
N2 C6 C7 C12 -5.64(10)
O2 C6 C7 C8 -71.24(14)
N2 C6 C7 C8 107.89(10)
C6 C7 C8 C9 -50.39(11)
C12 C7 C8 C9 64.30(10)
C6 C7 C8 C14 -154.65(9)
C12 C7 C8 C14 -39.97(9)
C14 C8 C9 C10 31.98(11)
C7 C8 C9 C10 -70.39(11)
C8 C9 C10 C11 1.02(12)
C9 C10 C11 C14 -33.35(11)
C9 C10 C11 C12 69.69(11)
C6 C7 C12 C13 4.58(10)
C8 C7 C12 C13 -118.12(9)
C6 C7 C12 C11 125.81(8)
C8 C7 C12 C11 3.12(9)
C10 C11 C12 C13 45.57(11)
C14 C11 C12 C13 149.54(9)
C10 C11 C12 C7 -69.40(10)
C14 C11 C12 C7 34.56(9)
C6 N2 C13 O3 178.19(10)
O1 N2 C13 O3 14.27(15)
C6 N2 C13 C12 -1.96(12)
O1 N2 C13 C12 -165.88(8)
C7 C12 C13 O3 177.99(11)
C11 C12 C13 O3 64.81(15)
C7 C12 C13 N2 -1.85(10)
C11 C12 C13 N2 -115.02(9)
C9 C8 C14 C11 -48.57(9)
C7 C8 C14 C11 60.61(9)
C10 C11 C14 C8 49.16(9)
C12 C11 C14 C8 -58.86(9)

_cod_database_fobs_code 2243013
